data_4081734
loop_
_publ_author_name
'Al-Rafia, S. M. Ibrahim'
'Momeni, Mohammad R.'
'Ferguson, Michael J.'
'McDonald, Robert'
'Brown, Alex'
'Rivard, Eric'

_publ_section_title
;
 Stable Complexes of Parent Digermene: An Inorganic Analogue of Ethylene
;
_journal_issue 22
_journal_name_full Organometallics
_journal_page_first 6658
_journal_paper_doi 10.1021/om400361n
_journal_volume 32
_journal_year 2013
_chemical_formula_sum 'C32 H36 Cl2 Ge N2 O5 W'
_chemical_formula_weight 855.97
_chemical_name_common IPrGeCl2WCO5
_chemical_name_systematic
; 
 ? 
;
_space_group_IT_number 14
_symmetry_cell_setting monoclinic
_symmetry_space_group_name_Hall '-P 2yn'
_symmetry_space_group_name_H-M 'P 1 21/n 1'
_atom_sites_solution_hydrogens geom
_atom_sites_solution_primary direct
_atom_sites_solution_secondary difmap
_audit_creation_method SHELXL-97
_cell_angle_alpha 90.00
_cell_angle_beta 92.1060(10)
_cell_angle_gamma 90.00
_cell_formula_units_Z 12
_cell_length_a 10.6058(9)
_cell_length_b 18.9964(16)
_cell_length_c 50.974(4)
_cell_measurement_reflns_used 9175
_cell_measurement_temperature 173(2)
_cell_measurement_theta_max 27.50
_cell_measurement_theta_min 2.27
_cell_volume 10262.9(15)
_computing_cell_refinement 'Bruker SAINT'
_computing_data_collection 'Bruker APEX2'
_computing_data_reduction 'Bruker SAINT'
_computing_molecular_graphics 'Bruker SHELXTL'
_computing_publication_material 'Bruker SHELXTL'
_computing_structure_refinement 'SHELXL-97 (Sheldrick, 2008)'
_computing_structure_solution 'SHELXS-97 (Sheldrick, 2008)'
_diffrn_ambient_temperature 173(2)
_diffrn_measured_fraction_theta_full 0.993
_diffrn_measured_fraction_theta_max 0.993
_diffrn_measurement_device_type 'Bruker APEX-II CCD'
_diffrn_measurement_method '\w scans'
_diffrn_radiation_monochromator graphite
_diffrn_radiation_source 'fine-focus sealed tube'
_diffrn_radiation_type MoK\a
_diffrn_radiation_wavelength 0.71073
_diffrn_reflns_av_R_equivalents 0.0430
_diffrn_reflns_av_sigmaI/netI 0.0355
_diffrn_reflns_limit_h_max 13
_diffrn_reflns_limit_h_min -13
_diffrn_reflns_limit_k_max 24
_diffrn_reflns_limit_k_min -24
_diffrn_reflns_limit_l_max 65
_diffrn_reflns_limit_l_min -65
_diffrn_reflns_number 89628
_diffrn_reflns_theta_full 27.56
_diffrn_reflns_theta_max 27.56
_diffrn_reflns_theta_min 1.14
_exptl_absorpt_coefficient_mu 4.435
_exptl_absorpt_correction_T_max 0.7767
_exptl_absorpt_correction_T_min 0.2185
_exptl_absorpt_correction_type numerical
_exptl_absorpt_process_details 'SADABS (Sheldrick, 2008)'
_exptl_crystal_colour colourless
_exptl_crystal_density_diffrn 1.662
_exptl_crystal_density_method 'not measured'
_exptl_crystal_description plate
_exptl_crystal_F_000 5064
_exptl_crystal_size_max 0.49
_exptl_crystal_size_mid 0.43
_exptl_crystal_size_min 0.06
_refine_diff_density_max 3.720
_refine_diff_density_min -3.387
_refine_diff_density_rms 0.187
_refine_ls_extinction_method none
_refine_ls_goodness_of_fit_ref 1.272
_refine_ls_hydrogen_treatment constr
_refine_ls_matrix_type full
_refine_ls_number_parameters 1205
_refine_ls_number_reflns 23567
_refine_ls_number_restraints 42
_refine_ls_restrained_S_all 1.271
_refine_ls_R_factor_all 0.0745
_refine_ls_R_factor_gt 0.0675
_refine_ls_shift/su_max 0.001
_refine_ls_shift/su_mean 0.000
_refine_ls_structure_factor_coef Fsqd
_refine_ls_weighting_details 'calc w=1/[\s^2^(Fo^2^)+(0.0127P)^2^+157.0982P] where P=(Fo^2^+2Fc^2^)/3'
_refine_ls_weighting_scheme calc
_refine_ls_wR_factor_gt 0.1480
_refine_ls_wR_factor_ref 0.1509
_reflns_number_gt 21124
_reflns_number_total 23567
_reflns_threshold_expression I>2\s(I)
_cod_data_source_file om400361n_si_002.cif
_cod_data_source_block riv1089
_cod_depositor_comments
;
The following automatic conversions were performed:

'_symmetry_cell_setting' value 'Monoclinic' changed to 'monoclinic'
according to /home/saulius/struct/CIF-dictionaries/cif_core.dic
dictionary named 'cif_core.dic' version 2.4.2 from 2011-04-26.

Automatic conversion script
Id: cif_fix_values 1891 2012-01-12 08:04:46Z andrius 
;
_cod_original_cell_volume 10263.0(15)
_cod_original_sg_symbol_H-M P2(1)/n
_cod_database_code 4081734

loop_
_symmetry_equiv_pos_as_xyz
'x, y, z'
'-x+1/2, y+1/2, -z+1/2'
'-x, -y, -z'
'x-1/2, -y-1/2, z-1/2'

loop_
_atom_site_label
_atom_site_type_symbol
_atom_site_fract_x
_atom_site_fract_y
_atom_site_fract_z
_atom_site_U_iso_or_equiv
_atom_site_adp_type
_atom_site_occupancy
_atom_site_symmetry_multiplicity
_atom_site_calc_flag
_atom_site_refinement_flags
_atom_site_disorder_assembly
_atom_site_disorder_group
W1A W 0.15058(3) 0.208086(18) 0.599286(7) 0.02407(8) Uani 1 1 d . . .
Ge1A Ge 0.36639(7) 0.24262(4) 0.581157(15) 0.01778(15) Uani 1 1 d . . .
Cl1A Cl 0.5273(2) 0.18149(17) 0.59884(5) 0.0484(7) Uani 1 1 d . . .
Cl2A Cl 0.4342(3) 0.34830(14) 0.59306(5) 0.0449(6) Uani 1 1 d . . .
O1A O -0.1034(8) 0.1599(6) 0.62304(15) 0.072(3) Uani 1 1 d . . .
O2A O 0.2921(8) 0.2188(4) 0.65524(14) 0.0474(18) Uani 1 1 d . . .
O3A O 0.2337(10) 0.0465(4) 0.59608(16) 0.067(3) Uani 1 1 d . . .
O4A O 0.0206(6) 0.2294(4) 0.54272(12) 0.0345(14) Uani 1 1 d . . .
O5A O 0.0708(9) 0.3640(4) 0.61289(16) 0.057(2) Uani 1 1 d . . .
N1A N 0.4198(5) 0.1832(3) 0.52647(12) 0.0168(12) Uani 1 1 d . . .
N2A N 0.4189(6) 0.2962(3) 0.52502(13) 0.0199(13) Uani 1 1 d . . .
C1A C -0.0105(10) 0.1773(6) 0.61474(19) 0.043(2) Uani 1 1 d . . .
C2A C 0.2408(9) 0.2127(4) 0.63500(18) 0.0303(19) Uani 1 1 d . . .
C3A C 0.2017(12) 0.1032(5) 0.59621(17) 0.043(3) Uani 1 1 d . . .
C4A C 0.0679(8) 0.2187(4) 0.56285(17) 0.0271(18) Uani 1 1 d . . .
C5A C 0.0991(9) 0.3076(6) 0.60744(19) 0.038(2) Uani 1 1 d . . .
C6A C 0.4151(7) 0.2418(4) 0.54194(14) 0.0172(14) Uani 1 1 d . . .
C7A C 0.4271(7) 0.2025(4) 0.50043(15) 0.0222(15) Uani 1 1 d . . .
H7A H 0.4328 0.1714 0.4859 0.027 Uiso 1 1 calc R . .
C8A C 0.4249(7) 0.2737(4) 0.49937(16) 0.0229(16) Uani 1 1 d . . .
H8A H 0.4270 0.3023 0.4841 0.027 Uiso 1 1 calc R . .
C11A C 0.4318(7) 0.1099(3) 0.53445(14) 0.0152(13) Uani 1 1 d . . .
C12A C 0.3263(7) 0.0664(4) 0.53095(14) 0.0177(14) Uani 1 1 d . . .
C13A C 0.3427(8) -0.0048(4) 0.53744(17) 0.0254(17) Uani 1 1 d . . .
H13A H 0.2731 -0.0363 0.5359 0.030 Uiso 1 1 calc R . .
C14A C 0.4595(9) -0.0295(4) 0.54607(18) 0.0312(19) Uani 1 1 d . . .
H14A H 0.4695 -0.0780 0.5503 0.037 Uiso 1 1 calc R . .
C15A C 0.5622(8) 0.0150(4) 0.54871(17) 0.0257(17) Uani 1 1 d . . .
H15A H 0.6411 -0.0036 0.5549 0.031 Uiso 1 1 calc R . .
C16A C 0.5536(7) 0.0864(4) 0.54264(15) 0.0219(16) Uani 1 1 d . . .
C17A C 0.2005(7) 0.0913(4) 0.51944(16) 0.0240(16) Uani 1 1 d . . .
H17A H 0.1958 0.1435 0.5219 0.029 Uiso 1 1 calc R . .
C18A C 0.0856(9) 0.0582(5) 0.53214(19) 0.036(2) Uani 1 1 d . . .
H18A H 0.0885 0.0686 0.5510 0.043 Uiso 1 1 calc R . .
H18B H 0.0868 0.0071 0.5295 0.043 Uiso 1 1 calc R . .
H18C H 0.0081 0.0778 0.5240 0.043 Uiso 1 1 calc R . .
C19A C 0.1908(9) 0.0763(5) 0.48995(18) 0.0328(19) Uani 1 1 d . . .
H19A H 0.2643 0.0963 0.4815 0.039 Uiso 1 1 calc R . .
H19B H 0.1136 0.0977 0.4824 0.039 Uiso 1 1 calc R . .
H19C H 0.1884 0.0253 0.4870 0.039 Uiso 1 1 calc R . .
C20A C 0.6687(7) 0.1331(4) 0.54407(16) 0.0216(16) Uani 1 1 d . . .
H20A H 0.6413 0.1808 0.5500 0.026 Uiso 1 1 calc R . .
C21A C 0.7233(8) 0.1414(5) 0.51641(17) 0.0293(18) Uani 1 1 d . . .
H21A H 0.7982 0.1716 0.5176 0.035 Uiso 1 1 calc R . .
H21B H 0.6596 0.1628 0.5045 0.035 Uiso 1 1 calc R . .
H21C H 0.7465 0.0950 0.5097 0.035 Uiso 1 1 calc R . .
C22A C 0.7708(8) 0.1081(6) 0.56305(18) 0.035(2) Uani 1 1 d . . .
H22A H 0.7359 0.1020 0.5804 0.043 Uiso 1 1 calc R . .
H22B H 0.8389 0.1429 0.5641 0.043 Uiso 1 1 calc R . .
H22C H 0.8040 0.0630 0.5570 0.043 Uiso 1 1 calc R . .
C31A C 0.4402(7) 0.3723(4) 0.53121(17) 0.0240(16) Uani 1 1 d . . .
C32A C 0.3382(8) 0.4165(4) 0.53145(18) 0.0271(17) Uani 1 1 d . . .
C33A C 0.3633(9) 0.4883(5) 0.5358(2) 0.036(2) Uani 1 1 d . . .
H33A H 0.2958 0.5211 0.5361 0.043 Uiso 1 1 calc R . .
C34A C 0.4863(10) 0.5112(5) 0.5395(2) 0.044(3) Uani 1 1 d . . .
H34A H 0.5023 0.5597 0.5426 0.052 Uiso 1 1 calc R . .
C35A C 0.5861(9) 0.4648(5) 0.5389(2) 0.038(2) Uani 1 1 d . . .
H35A H 0.6697 0.4820 0.5416 0.046 Uiso 1 1 calc R . .
C36A C 0.5667(8) 0.3931(4) 0.53448(18) 0.0273(18) Uani 1 1 d . . .
C37A C 0.2016(8) 0.3920(5) 0.52740(19) 0.0306(19) Uani 1 1 d . . .
H37A H 0.2013 0.3393 0.5273 0.037 Uiso 1 1 calc R . .
C38A C 0.1462(10) 0.4170(7) 0.5010(2) 0.049(3) Uani 1 1 d . . .
H38A H 0.0592 0.4001 0.4987 0.059 Uiso 1 1 calc R . .
H38B H 0.1969 0.3985 0.4869 0.059 Uiso 1 1 calc R . .
H38C H 0.1470 0.4686 0.5005 0.059 Uiso 1 1 calc R . .
C39A C 0.1195(10) 0.4166(6) 0.5496(2) 0.046(3) Uani 1 1 d . . .
H39A H 0.1550 0.3992 0.5664 0.056 Uiso 1 1 calc R . .
H39B H 0.0337 0.3982 0.5468 0.056 Uiso 1 1 calc R . .
H39C H 0.1170 0.4681 0.5499 0.056 Uiso 1 1 calc R . .
C40A C 0.6776(8) 0.3431(5) 0.5336(2) 0.034(2) Uani 1 1 d . . .
H40A H 0.6420 0.2949 0.5304 0.040 Uiso 1 1 calc R . .
C41A C 0.7611(11) 0.3591(6) 0.5110(3) 0.055(3) Uani 1 1 d . . .
H41A H 0.8313 0.3255 0.5110 0.066 Uiso 1 1 calc R . .
H41B H 0.7945 0.4070 0.5128 0.066 Uiso 1 1 calc R . .
H41C H 0.7119 0.3551 0.4944 0.066 Uiso 1 1 calc R . .
C42A C 0.7525(10) 0.3406(7) 0.5599(3) 0.057(3) Uani 1 1 d . . .
H42A H 0.8239 0.3082 0.5585 0.069 Uiso 1 1 calc R . .
H42B H 0.6975 0.3242 0.5737 0.069 Uiso 1 1 calc R . .
H42C H 0.7841 0.3878 0.5643 0.069 Uiso 1 1 calc R . .
W1B W -0.17942(3) 0.29956(2) 0.266010(7) 0.03135(9) Uani 1 1 d . . .
Ge1B Ge 0.03846(8) 0.27007(4) 0.247796(16) 0.02065(17) Uani 1 1 d . . .
Cl1B Cl 0.1129(3) 0.16470(14) 0.25747(5) 0.0493(7) Uani 1 1 d . . .
Cl2B Cl 0.1957(3) 0.33102(19) 0.26676(5) 0.0559(8) Uani 1 1 d . . .
O1B O -0.4372(9) 0.3425(8) 0.28989(18) 0.111(5) Uani 1 1 d . . .
O2B O -0.0442(8) 0.2826(4) 0.32214(14) 0.0469(18) Uani 1 1 d . . .
O3B O -0.2566(10) 0.1435(6) 0.27480(19) 0.078(3) Uani 1 1 d . . .
O4B O -0.3063(7) 0.2888(4) 0.20871(14) 0.0438(17) Uani 1 1 d . . .
O5B O -0.0925(11) 0.4609(5) 0.26712(17) 0.070(3) Uani 1 1 d . . .
N1B N 0.0954(6) 0.2245(3) 0.19109(13) 0.0207(13) Uani 1 1 d . . .
N2B N 0.0909(6) 0.3380(3) 0.19440(12) 0.0181(12) Uani 1 1 d . . .
C1B C -0.3434(11) 0.3261(9) 0.2816(2) 0.064(4) Uani 1 1 d . . .
C2B C -0.0933(9) 0.2900(5) 0.30202(19) 0.037(2) Uani 1 1 d . . .
C3B C -0.2186(8) 0.2022(4) 0.26917(19) 0.032(2) Uani 1 1 d U . .
C4B C -0.2603(8) 0.2956(5) 0.22907(18) 0.0318(19) Uani 1 1 d . . .
C5B C -0.1323(14) 0.4054(5) 0.26588(17) 0.051(3) Uani 1 1 d . . .
C6B C 0.0879(7) 0.2774(4) 0.20880(16) 0.0195(15) Uani 1 1 d . . .
C7B C 0.1016(8) 0.2523(4) 0.16605(17) 0.0272(17) Uani 1 1 d . . .
H7B H 0.1066 0.2262 0.1502 0.033 Uiso 1 1 calc R . .
C8B C 0.0992(8) 0.3221(5) 0.16812(15) 0.0259(17) Uani 1 1 d . . .
H8B H 0.1027 0.3550 0.1541 0.031 Uiso 1 1 calc R . .
C11B C 0.1200(8) 0.1516(4) 0.19576(16) 0.0244(16) Uani 1 1 d . . .
C12B C 0.0214(9) 0.1029(5) 0.19568(18) 0.0324(19) Uani 1 1 d . . .
C13B C 0.0512(10) 0.0331(5) 0.1995(2) 0.039(2) Uani 1 1 d . . .
H13B H -0.0141 -0.0012 0.1994 0.046 Uiso 1 1 calc R . .
C14B C 0.1775(11) 0.0119(5) 0.2034(2) 0.048(3) Uani 1 1 d . . .
H14B H 0.1966 -0.0363 0.2065 0.058 Uiso 1 1 calc R . .
C15B C 0.2721(10) 0.0596(5) 0.2029(2) 0.041(2) Uani 1 1 d . . .
H15B H 0.3570 0.0443 0.2053 0.049 Uiso 1 1 calc R . .
C16B C 0.2470(9) 0.1302(5) 0.19894(18) 0.0320(19) Uani 1 1 d . . .
C17B C -0.1166(9) 0.1255(5) 0.1915(2) 0.039(2) Uani 1 1 d . . .
H17B H -0.1208 0.1775 0.1943 0.047 Uiso 1 1 calc R . .
C18B C -0.2020(12) 0.0901(9) 0.2115(3) 0.076(4) Uani 1 1 d . . .
H18D H -0.2893 0.1058 0.2083 0.091 Uiso 1 1 calc R . .
H18E H -0.1734 0.1033 0.2293 0.091 Uiso 1 1 calc R . .
H18F H -0.1975 0.0389 0.2095 0.091 Uiso 1 1 calc R . .
C19B C -0.1649(12) 0.1108(7) 0.1637(2) 0.059(3) Uani 1 1 d . . .
H19D H -0.2520 0.1274 0.1615 0.071 Uiso 1 1 calc R . .
H19E H -0.1619 0.0600 0.1603 0.071 Uiso 1 1 calc R . .
H19F H -0.1118 0.1353 0.1513 0.071 Uiso 1 1 calc R . .
C20B C 0.3552(9) 0.1836(5) 0.19857(19) 0.036(2) Uani 1 1 d . . .
H20B H 0.3168 0.2313 0.1962 0.043 Uiso 1 1 calc R . .
C21B C 0.4393(12) 0.1708(6) 0.1755(3) 0.056(3) Uani 1 1 d . . .
H21D H 0.3881 0.1717 0.1591 0.067 Uiso 1 1 calc R . .
H21E H 0.4803 0.1248 0.1775 0.067 Uiso 1 1 calc R . .
H21F H 0.5037 0.2077 0.1751 0.067 Uiso 1 1 calc R . .
C22B C 0.4307(11) 0.1835(8) 0.2251(3) 0.063(3) Uani 1 1 d . . .
H22D H 0.3732 0.1915 0.2394 0.076 Uiso 1 1 calc R . .
H22E H 0.4942 0.2210 0.2251 0.076 Uiso 1 1 calc R . .
H22F H 0.4727 0.1379 0.2276 0.076 Uiso 1 1 calc R . .
C31B C 0.0993(7) 0.4094(4) 0.20377(15) 0.0211(15) Uani 1 1 d . . .
C32B C -0.0072(8) 0.4538(4) 0.20092(16) 0.0249(16) Uani 1 1 d . . .
C33B C 0.0059(8) 0.5231(5) 0.20864(19) 0.0303(19) Uani 1 1 d . . .
H33B H -0.0652 0.5535 0.2075 0.036 Uiso 1 1 calc R . .
C34B C 0.1209(9) 0.5492(5) 0.2181(2) 0.036(2) Uani 1 1 d . . .
H34B H 0.1278 0.5972 0.2232 0.043 Uiso 1 1 calc R . .
C35B C 0.2255(8) 0.5059(5) 0.22015(18) 0.0319(19) Uani 1 1 d . . .
H35B H 0.3034 0.5245 0.2268 0.038 Uiso 1 1 calc R . .
C36B C 0.2191(7) 0.4361(4) 0.21268(16) 0.0233(16) Uani 1 1 d . . .
C37B C -0.1323(7) 0.4281(4) 0.18878(16) 0.0239(16) Uani 1 1 d . . .
H37B H -0.1354 0.3757 0.1902 0.029 Uiso 1 1 calc R . .
C38B C -0.1424(9) 0.4488(5) 0.15974(19) 0.037(2) Uani 1 1 d . . .
H38D H -0.2232 0.4323 0.1521 0.044 Uiso 1 1 calc R . .
H38E H -0.0731 0.4271 0.1504 0.044 Uiso 1 1 calc R . .
H38F H -0.1374 0.5001 0.1581 0.044 Uiso 1 1 calc R . .
C39B C -0.2474(8) 0.4591(5) 0.2021(2) 0.037(2) Uani 1 1 d . . .
H39D H -0.2446 0.4459 0.2207 0.045 Uiso 1 1 calc R . .
H39E H -0.3249 0.4406 0.1936 0.045 Uiso 1 1 calc R . .
H39F H -0.2463 0.5105 0.2006 0.045 Uiso 1 1 calc R . .
C40B C 0.3362(7) 0.3896(5) 0.21322(16) 0.0257(17) Uani 1 1 d . . .
H40B H 0.3103 0.3406 0.2178 0.031 Uiso 1 1 calc R . .
C41B C 0.3935(8) 0.3879(5) 0.18584(18) 0.0329(19) Uani 1 1 d . . .
H41D H 0.3293 0.3723 0.1728 0.039 Uiso 1 1 calc R . .
H41E H 0.4649 0.3551 0.1860 0.039 Uiso 1 1 calc R . .
H41F H 0.4228 0.4351 0.1813 0.039 Uiso 1 1 calc R . .
C42B C 0.4374(8) 0.4134(5) 0.23324(19) 0.035(2) Uani 1 1 d . . .
H42D H 0.4015 0.4159 0.2506 0.042 Uiso 1 1 calc R . .
H42E H 0.4687 0.4599 0.2283 0.042 Uiso 1 1 calc R . .
H42F H 0.5073 0.3796 0.2336 0.042 Uiso 1 1 calc R . .
W1C W -0.02283(3) 0.23503(2) 0.432263(7) 0.02328(8) Uani 0.94 1 d PD A 1
Ge1C Ge 0.19717(8) 0.26591(5) 0.415460(18) 0.01688(19) Uani 0.94 1 d PD A 1
Cl1C Cl 0.3529(3) 0.19721(17) 0.43118(5) 0.0452(7) Uani 0.94 1 d PD A 1
Cl2C Cl 0.2733(3) 0.36754(14) 0.43074(5) 0.0408(6) Uani 0.94 1 d PD A 1
O1C O -0.2829(8) 0.1881(6) 0.45428(17) 0.066(3) Uani 0.94 1 d PD A 1
O2C O 0.1131(8) 0.2412(4) 0.48873(14) 0.0408(18) Uani 0.94 1 d PD A 1
O3C O 0.0510(11) 0.0736(4) 0.42752(17) 0.065(3) Uani 0.94 1 d PD A 1
O4C O -0.1461(8) 0.2609(4) 0.37531(13) 0.0337(17) Uani 0.94 1 d PD A 1
O5C O -0.0994(9) 0.3901(4) 0.44773(17) 0.056(2) Uani 0.94 1 d PD A 1
C1C C -0.1879(10) 0.2054(6) 0.44632(19) 0.041(3) Uani 0.94 1 d PD A 1
C2C C 0.0635(9) 0.2362(5) 0.46866(16) 0.0258(18) Uani 0.94 1 d PD A 1
C3C C 0.0267(11) 0.1330(5) 0.42776(19) 0.039(3) Uani 0.94 1 d PD A 1
C4C C -0.1024(8) 0.2494(5) 0.39537(18) 0.0263(18) Uani 0.94 1 d PD A 1
C5C C -0.0664(9) 0.3358(5) 0.4405(2) 0.034(2) Uani 0.94 1 d PD A 1
W1D W -0.0123(5) 0.2764(4) 0.43298(11) 0.0254(11) Uiso 0.06 1 d PD A 2
Ge1D Ge 0.2058(8) 0.2486(8) 0.4146(3) 0.0254(11) Uiso 0.06 1 d PD A 2
Cl1D Cl 0.2788(15) 0.1413(8) 0.4242(6) 0.0254(11) Uiso 0.06 1 d PD A 2
Cl2D Cl 0.3630(8) 0.3092(11) 0.4338(6) 0.0254(11) Uiso 0.06 1 d PD A 2
O1D O -0.277(4) 0.307(4) 0.4562(15) 0.0254(11) Uiso 0.06 1 d PD A 2
O2D O 0.131(10) 0.272(4) 0.4886(10) 0.0254(11) Uiso 0.06 1 d PD A 2
O3D O -0.063(5) 0.1130(9) 0.4398(17) 0.0254(11) Uiso 0.06 1 d PD A 2
O4D O -0.138(12) 0.285(5) 0.3756(11) 0.0254(11) Uiso 0.06 1 d PD A 2
O5D O 0.053(5) 0.4387(9) 0.4337(18) 0.0254(11) Uiso 0.06 1 d PD A 2
C1D C -0.1797(12) 0.2923(10) 0.4487(3) 0.0254(11) Uiso 0.06 1 d PD A 2
C2D C 0.0808(17) 0.279(2) 0.4687(2) 0.0254(11) Uiso 0.06 1 d PD A 2
C3D C -0.035(2) 0.1710(7) 0.4364(9) 0.0254(11) Uiso 0.06 1 d PD A 2
C4D C -0.0892(17) 0.286(2) 0.3956(2) 0.0254(11) Uiso 0.06 1 d PD A 2
C5D C 0.016(2) 0.3814(6) 0.4333(9) 0.0254(11) Uiso 0.06 1 d PD A 2
N1C N 0.2513(6) 0.2162(3) 0.35950(12) 0.0173(12) Uani 1 1 d . A .
N2C N 0.2582(6) 0.3295(3) 0.36119(12) 0.0178(12) Uani 1 1 d . A .
C6C C 0.2486(7) 0.2707(4) 0.37641(14) 0.0170(14) Uani 1 1 d . . .
C7C C 0.2617(8) 0.2394(4) 0.33403(15) 0.0243(16) Uani 1 1 d . . .
H7C H 0.2648 0.2111 0.3187 0.029 Uiso 1 1 calc R A .
C8C C 0.2666(8) 0.3105(4) 0.33525(15) 0.0246(16) Uani 1 1 d . A .
H8C H 0.2744 0.3417 0.3208 0.030 Uiso 1 1 calc R . .
C11C C 0.2637(8) 0.1414(4) 0.36575(15) 0.0220(16) Uani 1 1 d . . .
C12C C 0.1575(8) 0.0974(4) 0.36266(15) 0.0239(16) Uani 1 1 d . A .
C13C C 0.1738(9) 0.0261(5) 0.36804(17) 0.0295(18) Uani 1 1 d . . .
H13C H 0.1035 -0.0048 0.3665 0.035 Uiso 1 1 calc R A .
C14C C 0.2913(10) -0.0004(5) 0.37558(18) 0.035(2) Uani 1 1 d . A .
H14C H 0.3004 -0.0492 0.3792 0.042 Uiso 1 1 calc R . .
C15C C 0.3950(9) 0.0430(5) 0.37786(18) 0.033(2) Uani 1 1 d . . .
H15C H 0.4746 0.0239 0.3832 0.039 Uiso 1 1 calc R A .
C16C C 0.3843(8) 0.1152(4) 0.37241(16) 0.0250(17) Uani 1 1 d . A .
C17C C 0.0310(8) 0.1236(5) 0.35126(17) 0.0266(17) Uani 1 1 d . . .
H17C H 0.0257 0.1754 0.3545 0.032 Uiso 1 1 calc R A .
C18C C -0.0828(9) 0.0885(6) 0.3633(2) 0.041(2) Uani 1 1 d . A .
H18G H -0.0804 0.0970 0.3823 0.050 Uiso 1 1 calc R . .
H18H H -0.0805 0.0377 0.3600 0.050 Uiso 1 1 calc R . .
H18I H -0.1607 0.1083 0.3555 0.050 Uiso 1 1 calc R . .
C19C C 0.0242(10) 0.1114(6) 0.32163(19) 0.040(2) Uani 1 1 d . A .
H19G H 0.0983 0.1324 0.3138 0.048 Uiso 1 1 calc R . .
H19H H -0.0525 0.1332 0.3141 0.048 Uiso 1 1 calc R . .
H19I H 0.0225 0.0607 0.3180 0.048 Uiso 1 1 calc R . .
C20C C 0.5006(8) 0.1625(5) 0.37289(17) 0.0278(18) Uani 1 1 d . . .
H20C H 0.4733 0.2106 0.3783 0.033 Uiso 1 1 calc R A .
C21C C 0.5554(9) 0.1690(6) 0.3457(2) 0.040(2) Uani 1 1 d . A .
H21G H 0.6308 0.1988 0.3467 0.048 Uiso 1 1 calc R . .
H21H H 0.4924 0.1901 0.3335 0.048 Uiso 1 1 calc R . .
H21I H 0.5782 0.1221 0.3393 0.048 Uiso 1 1 calc R . .
C22C C 0.6034(9) 0.1382(6) 0.3927(2) 0.044(2) Uani 1 1 d . A .
H22G H 0.5677 0.1335 0.4100 0.052 Uiso 1 1 calc R . .
H22H H 0.6718 0.1729 0.3935 0.052 Uiso 1 1 calc R . .
H22I H 0.6367 0.0926 0.3872 0.052 Uiso 1 1 calc R . .
C31C C 0.2769(8) 0.4012(4) 0.36925(17) 0.0230(16) Uani 1 1 d . . .
C32C C 0.1726(8) 0.4460(4) 0.36904(17) 0.0252(17) Uani 1 1 d . A .
C33C C 0.1953(9) 0.5174(5) 0.3745(2) 0.035(2) Uani 1 1 d . . .
H33C H 0.1272 0.5499 0.3742 0.042 Uiso 1 1 calc R A .
C34C C 0.3182(10) 0.5407(5) 0.3805(2) 0.045(3) Uani 1 1 d . A .
H34C H 0.3324 0.5890 0.3846 0.054 Uiso 1 1 calc R . .
C35C C 0.4183(9) 0.4950(5) 0.3806(2) 0.042(2) Uani 1 1 d . . .
H35C H 0.5010 0.5121 0.3846 0.050 Uiso 1 1 calc R A .
C36C C 0.4008(8) 0.4239(5) 0.37492(19) 0.0305(19) Uani 1 1 d . A .
C37C C 0.0395(8) 0.4217(4) 0.36260(19) 0.0296(19) Uani 1 1 d . . .
H37C H 0.0400 0.3691 0.3617 0.036 Uiso 1 1 calc R A .
C38C C -0.0096(10) 0.4492(6) 0.3366(2) 0.052(3) Uani 1 1 d . A .
H38G H -0.0958 0.4321 0.3332 0.062 Uiso 1 1 calc R . .
H38H H 0.0447 0.4328 0.3227 0.062 Uiso 1 1 calc R . .
H38I H -0.0097 0.5008 0.3370 0.062 Uiso 1 1 calc R . .
C39C C -0.0483(10) 0.4436(6) 0.3843(3) 0.054(3) Uani 1 1 d . A .
H39G H -0.0163 0.4246 0.4011 0.065 Uiso 1 1 calc R . .
H39H H -0.1331 0.4251 0.3803 0.065 Uiso 1 1 calc R . .
H39I H -0.0515 0.4951 0.3853 0.065 Uiso 1 1 calc R . .
C40C C 0.5139(8) 0.3742(5) 0.3747(2) 0.039(2) Uani 1 1 d . . .
H40C H 0.4808 0.3257 0.3712 0.047 Uiso 1 1 calc R A .
C41C C 0.6012(12) 0.3926(8) 0.3527(2) 0.067(4) Uani 1 1 d . A .
H41G H 0.6727 0.3600 0.3530 0.080 Uiso 1 1 calc R . .
H41H H 0.6322 0.4409 0.3551 0.080 Uiso 1 1 calc R . .
H41I H 0.5547 0.3889 0.3358 0.080 Uiso 1 1 calc R . .
C42C C 0.5872(11) 0.3723(9) 0.4005(2) 0.072(5) Uani 1 1 d . A .
H42G H 0.6589 0.3401 0.3992 0.087 Uiso 1 1 calc R . .
H42H H 0.5323 0.3558 0.4143 0.087 Uiso 1 1 calc R . .
H42I H 0.6181 0.4196 0.4049 0.087 Uiso 1 1 calc R . .

loop_
_atom_site_aniso_label
_atom_site_aniso_U_11
_atom_site_aniso_U_22
_atom_site_aniso_U_33
_atom_site_aniso_U_23
_atom_site_aniso_U_13
_atom_site_aniso_U_12
W1A 0.02733(16) 0.02222(16) 0.02277(16) 0.00019(12) 0.00255(12) -0.00445(13)
Ge1A 0.0176(4) 0.0188(4) 0.0170(4) -0.0030(3) 0.0017(3) 0.0004(3)
Cl1A 0.0402(13) 0.080(2) 0.0252(11) 0.0042(11) 0.0008(9) 0.0290(13)
Cl2A 0.0500(14) 0.0429(13) 0.0426(13) -0.0234(11) 0.0138(11) -0.0246(11)
O1A 0.056(5) 0.128(9) 0.034(4) 0.006(5) 0.005(4) -0.055(6)
O2A 0.062(5) 0.043(4) 0.036(4) -0.002(3) -0.009(4) 0.003(4)
O3A 0.126(8) 0.031(4) 0.042(4) -0.001(3) -0.009(5) 0.022(5)
O4A 0.034(3) 0.042(4) 0.028(3) 0.001(3) -0.002(3) 0.003(3)
O5A 0.078(6) 0.033(4) 0.060(5) -0.008(4) 0.019(4) 0.025(4)
N1A 0.013(3) 0.016(3) 0.021(3) 0.000(2) -0.001(2) -0.002(2)
N2A 0.020(3) 0.016(3) 0.023(3) -0.001(3) 0.001(2) -0.002(2)
C1A 0.044(6) 0.059(7) 0.028(5) 0.006(4) 0.000(4) -0.020(5)
C2A 0.039(5) 0.021(4) 0.031(5) 0.002(3) 0.004(4) 0.002(4)
C3A 0.085(8) 0.027(5) 0.017(4) -0.005(3) -0.008(5) 0.013(5)
C4A 0.023(4) 0.029(4) 0.030(5) -0.001(3) 0.006(3) -0.004(3)
C5A 0.032(5) 0.052(6) 0.032(5) 0.015(4) 0.014(4) -0.013(4)
C6A 0.014(3) 0.020(4) 0.018(3) 0.001(3) 0.000(3) -0.003(3)
C7A 0.028(4) 0.021(4) 0.017(4) 0.000(3) -0.001(3) -0.001(3)
C8A 0.024(4) 0.022(4) 0.022(4) 0.003(3) 0.003(3) -0.003(3)
C11A 0.020(3) 0.005(3) 0.021(4) 0.001(2) 0.001(3) 0.002(2)
C12A 0.023(4) 0.011(3) 0.019(4) 0.000(3) 0.004(3) 0.001(3)
C13A 0.032(4) 0.010(3) 0.035(5) 0.001(3) 0.003(3) -0.004(3)
C14A 0.039(5) 0.019(4) 0.036(5) 0.003(3) 0.003(4) 0.001(3)
C15A 0.027(4) 0.018(4) 0.032(4) 0.004(3) 0.002(3) 0.008(3)
C16A 0.020(4) 0.021(4) 0.024(4) 0.001(3) 0.002(3) 0.007(3)
C17A 0.020(4) 0.021(4) 0.031(4) -0.004(3) -0.001(3) -0.003(3)
C18A 0.028(5) 0.039(5) 0.041(5) -0.006(4) 0.003(4) -0.009(4)
C19A 0.031(5) 0.034(5) 0.033(5) -0.004(4) -0.006(4) -0.001(4)
C20A 0.014(3) 0.018(4) 0.033(4) -0.015(3) 0.002(3) 0.001(3)
C21A 0.029(4) 0.031(4) 0.028(4) 0.004(3) 0.005(3) -0.002(3)
C22A 0.019(4) 0.052(6) 0.035(5) 0.010(4) -0.003(4) 0.003(4)
C31A 0.021(4) 0.018(4) 0.033(4) 0.002(3) 0.004(3) -0.006(3)
C32A 0.023(4) 0.018(4) 0.040(5) -0.001(3) 0.002(3) -0.005(3)
C33A 0.028(5) 0.021(4) 0.059(6) -0.003(4) 0.008(4) -0.003(3)
C34A 0.046(6) 0.015(4) 0.070(7) -0.008(4) 0.008(5) -0.012(4)
C35A 0.029(5) 0.020(4) 0.066(7) -0.002(4) 0.004(4) -0.012(4)
C36A 0.022(4) 0.023(4) 0.038(5) -0.001(3) 0.005(3) -0.007(3)
C37A 0.020(4) 0.024(4) 0.049(5) 0.000(4) 0.007(4) -0.002(3)
C38A 0.039(6) 0.059(7) 0.051(7) 0.004(5) -0.001(5) -0.006(5)
C39A 0.033(5) 0.050(6) 0.057(7) -0.005(5) 0.015(5) -0.004(5)
C40A 0.023(4) 0.024(4) 0.053(6) 0.004(4) 0.008(4) -0.003(3)
C41A 0.042(6) 0.045(6) 0.080(9) 0.018(6) 0.028(6) 0.011(5)
C42A 0.033(6) 0.068(8) 0.071(8) -0.004(7) 0.000(5) 0.008(5)
W1B 0.02821(18) 0.0405(2) 0.02555(18) 0.00403(15) 0.00442(13) 0.01022(15)
Ge1B 0.0205(4) 0.0230(4) 0.0186(4) 0.0009(3) 0.0028(3) 0.0025(3)
Cl1B 0.0674(17) 0.0439(14) 0.0379(13) 0.0168(11) 0.0203(12) 0.0288(13)
Cl2B 0.0506(15) 0.092(2) 0.0255(12) -0.0017(12) -0.0001(10) -0.0358(15)
O1B 0.062(6) 0.224(15) 0.047(5) -0.019(7) 0.008(5) 0.083(8)
O2B 0.060(5) 0.050(5) 0.030(4) 0.003(3) -0.008(3) 0.008(4)
O3B 0.093(8) 0.079(7) 0.061(6) 0.008(5) -0.016(5) -0.014(6)
O4B 0.039(4) 0.058(5) 0.035(4) 0.002(3) -0.001(3) -0.007(3)
O5B 0.119(8) 0.045(5) 0.046(5) -0.001(4) -0.005(5) 0.002(5)
N1B 0.025(3) 0.011(3) 0.027(3) -0.004(2) 0.002(3) 0.003(2)
N2B 0.017(3) 0.014(3) 0.023(3) 0.002(2) -0.002(2) 0.002(2)
C1B 0.043(6) 0.119(12) 0.031(5) 0.003(6) 0.003(5) 0.043(7)
C2B 0.041(5) 0.036(5) 0.033(5) 0.008(4) 0.004(4) 0.011(4)
C3B 0.033(4) 0.012(3) 0.050(5) -0.005(3) -0.011(4) 0.014(3)
C4B 0.025(4) 0.035(5) 0.035(5) 0.002(4) 0.005(4) 0.001(4)
C5B 0.125(11) 0.013(4) 0.013(4) 0.002(3) -0.004(5) -0.009(5)
C6B 0.019(4) 0.014(3) 0.026(4) -0.001(3) -0.002(3) 0.000(3)
C7B 0.029(4) 0.028(4) 0.024(4) -0.004(3) 0.000(3) -0.002(3)
C8B 0.030(4) 0.030(4) 0.017(4) -0.002(3) 0.000(3) -0.001(3)
C11B 0.030(4) 0.018(4) 0.026(4) -0.002(3) 0.005(3) -0.002(3)
C12B 0.044(5) 0.022(4) 0.032(5) -0.002(3) 0.011(4) 0.002(4)
C13B 0.055(6) 0.019(4) 0.043(6) -0.002(4) 0.013(5) 0.001(4)
C14B 0.064(7) 0.025(5) 0.055(7) 0.004(4) 0.017(6) 0.013(5)
C15B 0.041(6) 0.033(5) 0.051(6) 0.002(4) 0.014(5) 0.008(4)
C16B 0.033(5) 0.034(5) 0.030(5) -0.005(4) 0.005(4) 0.007(4)
C17B 0.035(5) 0.027(5) 0.055(6) -0.006(4) 0.004(4) -0.006(4)
C18B 0.043(7) 0.100(12) 0.086(11) 0.017(9) 0.026(7) 0.005(7)
C19B 0.058(8) 0.065(8) 0.053(7) 0.002(6) -0.011(6) 0.014(6)
C20B 0.029(5) 0.038(5) 0.041(5) -0.002(4) 0.007(4) 0.005(4)
C21B 0.060(7) 0.041(6) 0.070(8) -0.002(6) 0.034(6) 0.002(5)
C22B 0.042(6) 0.086(10) 0.060(8) 0.005(7) -0.003(6) -0.008(6)
C31B 0.024(4) 0.019(4) 0.021(4) 0.004(3) 0.001(3) -0.001(3)
C32B 0.022(4) 0.025(4) 0.028(4) 0.002(3) -0.002(3) 0.001(3)
C33B 0.022(4) 0.025(4) 0.043(5) 0.000(4) -0.001(4) 0.005(3)
C34B 0.036(5) 0.024(4) 0.047(6) -0.009(4) 0.000(4) 0.000(4)
C35B 0.028(4) 0.031(5) 0.037(5) -0.001(4) -0.004(4) -0.004(4)
C36B 0.019(4) 0.029(4) 0.022(4) 0.001(3) 0.002(3) 0.003(3)
C37B 0.021(4) 0.019(4) 0.032(4) 0.002(3) -0.001(3) 0.000(3)
C38B 0.040(5) 0.031(5) 0.039(5) -0.001(4) -0.011(4) 0.000(4)
C39B 0.025(4) 0.037(5) 0.048(6) 0.000(4) -0.003(4) 0.005(4)
C40B 0.016(4) 0.031(4) 0.030(4) -0.006(3) 0.001(3) 0.001(3)
C41B 0.025(4) 0.041(5) 0.033(5) 0.000(4) 0.003(4) -0.003(4)
C42B 0.023(4) 0.044(5) 0.038(5) -0.005(4) -0.001(4) 0.000(4)
W1C 0.02494(17) 0.0245(2) 0.02050(17) 0.00151(14) 0.00247(12) -0.00454(14)
Ge1C 0.0163(4) 0.0187(5) 0.0157(4) -0.0003(3) 0.0019(3) -0.0004(3)
Cl1C 0.0424(14) 0.0702(19) 0.0230(11) 0.0079(11) 0.0026(10) 0.0315(13)
Cl2C 0.0472(14) 0.0423(14) 0.0336(12) -0.0158(10) 0.0110(11) -0.0208(11)
O1C 0.045(5) 0.109(8) 0.043(5) 0.012(5) 0.006(4) -0.044(5)
O2C 0.060(5) 0.032(4) 0.030(4) -0.001(3) -0.007(3) 0.006(4)
O3C 0.123(9) 0.024(4) 0.047(5) 0.008(3) -0.005(5) -0.010(5)
O4C 0.033(4) 0.036(4) 0.031(4) 0.004(3) -0.002(3) 0.004(4)
O5C 0.078(6) 0.039(5) 0.051(5) -0.003(4) 0.011(4) 0.017(4)
C1C 0.040(6) 0.060(7) 0.023(5) -0.004(5) 0.004(4) -0.021(5)
C2C 0.035(5) 0.025(4) 0.017(4) 0.002(3) 0.001(3) 0.001(4)
C3C 0.064(7) 0.026(5) 0.028(5) 0.009(4) 0.009(5) -0.029(5)
C4C 0.022(4) 0.025(4) 0.032(5) 0.002(4) 0.007(4) -0.001(3)
C5C 0.028(5) 0.033(5) 0.042(6) -0.001(4) -0.002(4) 0.010(4)
N1C 0.024(3) 0.008(3) 0.019(3) 0.003(2) -0.001(2) -0.001(2)
N2C 0.020(3) 0.010(3) 0.024(3) 0.000(2) -0.001(2) 0.000(2)
C6C 0.018(3) 0.015(3) 0.018(3) 0.001(3) 0.000(3) -0.002(3)
C7C 0.031(4) 0.023(4) 0.019(4) 0.005(3) 0.001(3) 0.002(3)
C8C 0.030(4) 0.025(4) 0.019(4) 0.003(3) -0.002(3) -0.002(3)
C11C 0.027(4) 0.024(4) 0.015(3) 0.001(3) 0.001(3) -0.002(3)
C12C 0.027(4) 0.024(4) 0.021(4) 0.001(3) 0.003(3) -0.007(3)
C13C 0.037(5) 0.024(4) 0.028(4) -0.003(3) 0.003(4) -0.005(4)
C14C 0.052(6) 0.020(4) 0.034(5) 0.007(3) 0.005(4) 0.006(4)
C15C 0.042(5) 0.026(4) 0.031(5) 0.009(4) -0.001(4) 0.006(4)
C16C 0.032(4) 0.020(4) 0.022(4) 0.003(3) -0.004(3) -0.003(3)
C17C 0.021(4) 0.026(4) 0.033(4) -0.006(3) 0.002(3) -0.005(3)
C18C 0.032(5) 0.047(6) 0.045(6) -0.006(5) -0.001(4) -0.012(4)
C19C 0.038(5) 0.045(6) 0.037(5) -0.001(4) -0.004(4) 0.005(4)
C20C 0.024(4) 0.029(4) 0.031(4) 0.007(3) -0.001(3) 0.004(3)
C21C 0.033(5) 0.047(6) 0.042(6) 0.011(5) 0.001(4) -0.002(4)
C22C 0.027(5) 0.066(7) 0.037(5) 0.001(5) -0.002(4) 0.000(5)
C31C 0.026(4) 0.008(3) 0.035(4) -0.003(3) -0.001(3) -0.001(3)
C32C 0.024(4) 0.017(4) 0.034(5) 0.002(3) 0.002(3) 0.002(3)
C33C 0.036(5) 0.019(4) 0.050(6) -0.005(4) 0.005(4) 0.004(4)
C34C 0.043(6) 0.022(5) 0.069(7) -0.012(5) -0.004(5) -0.002(4)
C35C 0.032(5) 0.030(5) 0.064(7) -0.012(5) -0.001(5) -0.008(4)
C36C 0.024(4) 0.024(4) 0.043(5) -0.006(4) -0.002(4) -0.004(3)
C37C 0.021(4) 0.019(4) 0.049(5) 0.006(4) -0.002(4) -0.003(3)
C38C 0.041(6) 0.049(7) 0.064(7) 0.020(6) -0.013(5) -0.020(5)
C39C 0.033(6) 0.047(6) 0.083(9) -0.003(6) 0.021(6) -0.005(5)
C40C 0.018(4) 0.025(4) 0.074(7) 0.001(4) -0.007(4) -0.003(3)
C41C 0.063(8) 0.095(11) 0.043(7) 0.009(7) 0.010(6) 0.042(8)
C42C 0.036(6) 0.131(14) 0.051(7) 0.024(8) 0.009(5) 0.036(7)

loop_
_atom_type_symbol
_atom_type_description
_atom_type_scat_dispersion_real
_atom_type_scat_dispersion_imag
_atom_type_scat_source
C C 0.0033 0.0016 'International Tables Vol C Tables 4.2.6.8 and 6.1.1.4'
H H 0.0000 0.0000 'International Tables Vol C Tables 4.2.6.8 and 6.1.1.4'
N N 0.0061 0.0033 'International Tables Vol C Tables 4.2.6.8 and 6.1.1.4'
O O 0.0106 0.0060 'International Tables Vol C Tables 4.2.6.8 and 6.1.1.4'
Cl Cl 0.1484 0.1585 'International Tables Vol C Tables 4.2.6.8 and 6.1.1.4'
Ge Ge 0.1547 1.8001 'International Tables Vol C Tables 4.2.6.8 and 6.1.1.4'
W W -0.8490 6.8722 'International Tables Vol C Tables 4.2.6.8 and 6.1.1.4'

loop_
_geom_angle_atom_site_label_1
_geom_angle_atom_site_label_2
_geom_angle_atom_site_label_3
_geom_angle
C1A W1A C5A 87.2(4)
C1A W1A C2A 92.4(4)
C5A W1A C2A 84.1(4)
C1A W1A C4A 92.4(4)
C5A W1A C4A 89.1(4)
C2A W1A C4A 171.5(3)
C1A W1A C3A 88.8(5)
C5A W1A C3A 172.4(4)
C2A W1A C3A 89.6(3)
C4A W1A C3A 97.5(3)
C1A W1A Ge1A 176.5(3)
C5A W1A Ge1A 94.9(2)
C2A W1A Ge1A 85.1(3)
C4A W1A Ge1A 90.4(2)
C3A W1A Ge1A 88.8(4)
C6A Ge1A Cl2A 100.4(2)
C6A Ge1A Cl1A 99.8(2)
Cl2A Ge1A Cl1A 97.23(12)
C6A Ge1A W1A 126.6(2)
Cl2A Ge1A W1A 114.58(7)
Cl1A Ge1A W1A 113.48(8)
C6A N1A C7A 110.0(6)
C6A N1A C11A 128.6(6)
C7A N1A C11A 121.0(6)
C6A N2A C8A 111.9(6)
C6A N2A C31A 127.9(7)
C8A N2A C31A 119.2(6)
O1A C1A W1A 178.6(9)
O2A C2A W1A 176.8(8)
O3A C3A W1A 175.5(9)
O4A C4A W1A 175.3(8)
O5A C5A W1A 177.9(9)
N2A C6A N1A 104.7(6)
N2A C6A Ge1A 128.5(6)
N1A C6A Ge1A 125.1(5)
C8A C7A N1A 107.6(7)
C7A C8A N2A 105.9(7)
C12A C11A C16A 124.7(6)
C12A C11A N1A 117.9(6)
C16A C11A N1A 117.0(6)
C11A C12A C13A 116.7(7)
C11A C12A C17A 123.7(6)
C13A C12A C17A 119.5(7)
C14A C13A C12A 120.3(8)
C15A C14A C13A 121.2(8)
C14A C15A C16A 121.9(8)
C15A C16A C11A 115.1(7)
C15A C16A C20A 121.0(7)
C11A C16A C20A 123.8(7)
C12A C17A C19A 110.4(7)
C12A C17A C18A 114.3(7)
C19A C17A C18A 108.2(7)
C22A C20A C16A 114.0(7)
C22A C20A C21A 109.5(7)
C16A C20A C21A 110.1(6)
C32A C31A C36A 125.3(8)
C32A C31A N2A 118.7(7)
C36A C31A N2A 115.8(7)
C31A C32A C33A 116.8(8)
C31A C32A C37A 123.9(7)
C33A C32A C37A 119.4(8)
C34A C33A C32A 120.0(9)
C35A C34A C33A 121.2(8)
C34A C35A C36A 121.2(8)
C35A C36A C31A 115.4(8)
C35A C36A C40A 120.6(8)
C31A C36A C40A 124.0(8)
C38A C37A C39A 110.3(8)
C38A C37A C32A 110.9(8)
C39A C37A C32A 111.8(8)
C41A C40A C36A 112.1(8)
C41A C40A C42A 111.9(9)
C36A C40A C42A 111.7(8)
C3B W1B C1B 90.9(6)
C3B W1B C2B 85.9(4)
C1B W1B C2B 91.9(4)
C3B W1B C4B 87.5(4)
C1B W1B C4B 91.9(4)
C2B W1B C4B 172.5(4)
C3B W1B C5B 175.2(4)
C1B W1B C5B 88.3(6)
C2B W1B C5B 89.4(4)
C4B W1B C5B 97.2(4)
C3B W1B Ge1B 91.2(3)
C1B W1B Ge1B 176.8(4)
C2B W1B Ge1B 85.8(3)
C4B W1B Ge1B 90.7(2)
C5B W1B Ge1B 89.4(4)
C6B Ge1B Cl1B 100.0(2)
C6B Ge1B Cl2B 99.7(2)
Cl1B Ge1B Cl2B 96.83(14)
C6B Ge1B W1B 126.1(2)
Cl1B Ge1B W1B 115.79(8)
Cl2B Ge1B W1B 113.43(9)
C6B N1B C7B 109.6(6)
C6B N1B C11B 128.5(7)
C7B N1B C11B 120.7(7)
C6B N2B C8B 109.9(6)
C6B N2B C31B 128.2(6)
C8B N2B C31B 121.5(6)
O1B C1B W1B 178.2(13)
O2B C2B W1B 177.9(9)
O3B C3B W1B 168.5(9)
O4B C4B W1B 175.6(9)
O5B C5B W1B 171.6(12)
N1B C6B N2B 105.3(7)
N1B C6B Ge1B 127.6(5)
N2B C6B Ge1B 125.6(5)
C8B C7B N1B 107.8(7)
C7B C8B N2B 107.3(7)
C12B C11B C16B 121.4(8)
C12B C11B N1B 120.6(8)
C16B C11B N1B 117.9(7)
C13B C12B C11B 118.1(9)
C13B C12B C17B 120.2(9)
C11B C12B C17B 121.8(8)
C12B C13B C14B 120.5(10)
C15B C14B C13B 120.6(9)
C14B C15B C16B 120.9(10)
C15B C16B C11B 118.4(9)
C15B C16B C20B 120.3(9)
C11B C16B C20B 121.3(8)
C19B C17B C12B 111.6(9)
C19B C17B C18B 110.6(10)
C12B C17B C18B 111.5(9)
C21B C20B C16B 111.4(9)
C21B C20B C22B 112.0(9)
C16B C20B C22B 110.7(9)
C32B C31B C36B 121.4(7)
C32B C31B N2B 119.2(7)
C36B C31B N2B 118.9(7)
C33B C32B C31B 117.9(7)
C33B C32B C37B 119.9(7)
C31B C32B C37B 122.2(7)
C32B C33B C34B 121.2(8)
C35B C34B C33B 120.5(8)
C36B C35B C34B 121.3(8)
C35B C36B C31B 117.6(7)
C35B C36B C40B 121.3(7)
C31B C36B C40B 121.0(7)
C32B C37B C38B 109.9(7)
C32B C37B C39B 113.1(7)
C38B C37B C39B 107.5(7)
C42B C40B C36B 113.2(7)
C42B C40B C41B 108.7(7)
C36B C40B C41B 110.1(7)
C1C W1C C5C 89.0(5)
C1C W1C C3C 90.3(5)
C5C W1C C3C 174.4(4)
C1C W1C C2C 92.7(4)
C5C W1C C2C 84.2(4)
C3C W1C C2C 90.2(4)
C1C W1C C4C 91.7(4)
C5C W1C C4C 88.5(4)
C3C W1C C4C 97.1(4)
C2C W1C C4C 171.4(4)
C1C W1C Ge1C 176.2(4)
C5C W1C Ge1C 94.0(3)
C3C W1C Ge1C 86.5(3)
C2C W1C Ge1C 85.3(3)
C4C W1C Ge1C 90.7(2)
C6C Ge1C Cl2C 101.1(2)
C6C Ge1C Cl1C 98.8(2)
Cl2C Ge1C Cl1C 97.34(12)
C6C Ge1C W1C 126.7(2)
Cl2C Ge1C W1C 113.70(8)
Cl1C Ge1C W1C 114.46(9)
O1C C1C W1C 179.6(11)
O2C C2C W1C 175.7(8)
O3C C3C W1C 173.6(9)
O4C C4C W1C 176.5(8)
O5C C5C W1C 171.5(10)
C1D W1D C5D 89.0(5)
C1D W1D C3D 90.3(5)
C5D W1D C3D 174.3(4)
C1D W1D C2D 92.7(4)
C5D W1D C2D 84.2(4)
C3D W1D C2D 90.2(4)
C1D W1D C4D 91.7(4)
C5D W1D C4D 88.6(4)
C3D W1D C4D 97.1(4)
C2D W1D C4D 171.5(4)
C1D W1D Ge1D 176.3(4)
C5D W1D Ge1D 93.9(3)
C3D W1D Ge1D 86.6(3)
C2D W1D Ge1D 85.3(3)
C4D W1D Ge1D 90.7(3)
C6C Ge1D Cl2D 97.1(9)
C6C Ge1D Cl1D 107.9(8)
Cl2D Ge1D Cl1D 97.3(2)
C6C Ge1D W1D 122.3(6)
Cl2D Ge1D W1D 113.7(2)
Cl1D Ge1D W1D 114.5(2)
O1D C1D W1D 174(3)
O2D C2D W1D 172(2)
O3D C3D W1D 171(2)
O4D C4D W1D 173(3)
O5D C5D W1D 169(2)
C6C N1C C7C 111.2(6)
C6C N1C C11C 127.7(6)
C7C N1C C11C 120.4(6)
C6C N2C C8C 109.9(6)
C6C N2C C31C 128.8(7)
C8C N2C C31C 120.7(7)
N1C C6C N2C 105.1(6)
N1C C6C Ge1D 117.4(6)
N2C C6C Ge1D 136.6(7)
N1C C6C Ge1C 126.1(5)
N2C C6C Ge1C 127.2(5)
Ge1D C6C Ge1C 9.5(4)
C8C C7C N1C 106.2(7)
C7C C8C N2C 107.6(7)
C16C C11C C12C 122.4(8)
C16C C11C N1C 118.2(7)
C12C C11C N1C 119.2(7)
C13C C12C C11C 117.5(8)
C13C C12C C17C 119.6(7)
C11C C12C C17C 122.6(7)
C14C C13C C12C 120.9(8)
C15C C14C C13C 120.9(8)
C14C C15C C16C 120.7(9)
C11C C16C C15C 117.4(8)
C11C C16C C20C 121.6(7)
C15C C16C C20C 120.9(8)
C12C C17C C19C 109.7(7)
C12C C17C C18C 113.7(8)
C19C C17C C18C 108.8(7)
C16C C20C C21C 111.5(8)
C16C C20C C22C 112.9(7)
C21C C20C C22C 109.7(8)
C32C C31C C36C 123.4(7)
C32C C31C N2C 118.4(7)
C36C C31C N2C 118.0(7)
C31C C32C C33C 117.2(8)
C31C C32C C37C 123.3(7)
C33C C32C C37C 119.5(8)
C34C C33C C32C 120.1(8)
C35C C34C C33C 121.0(9)
C34C C35C C36C 121.1(9)
C35C C36C C31C 117.2(8)
C35C C36C C40C 120.2(8)
C31C C36C C40C 122.6(7)
C38C C37C C32C 112.1(8)
C38C C37C C39C 110.0(9)
C32C C37C C39C 110.4(8)
C42C C40C C41C 110.0(9)
C42C C40C C36C 113.0(9)
C41C C40C C36C 111.2(9)

loop_
_geom_bond_atom_site_label_1
_geom_bond_atom_site_label_2
_geom_bond_distance
W1A C1A 1.995(10)
W1A C5A 2.016(11)
W1A C2A 2.027(9)
W1A C4A 2.035(9)
W1A C3A 2.073(9)
W1A Ge1A 2.5843(9)
Ge1A C6A 2.083(7)
Ge1A Cl2A 2.210(2)
Ge1A Cl1A 2.227(2)
O1A C1A 1.136(12)
O2A C2A 1.154(11)
O3A C3A 1.129(12)
O4A C4A 1.144(11)
O5A C5A 1.148(13)
N1A C6A 1.367(9)
N1A C7A 1.382(10)
N1A C11A 1.454(9)
N2A C6A 1.347(9)
N2A C8A 1.379(10)
N2A C31A 1.495(10)
C7A C8A 1.354(11)
C11A C12A 1.397(10)
C11A C16A 1.415(10)
C12A C13A 1.403(10)
C12A C17A 1.513(11)
C13A C14A 1.382(12)
C14A C15A 1.382(12)
C15A C16A 1.393(11)
C16A C20A 1.509(11)
C17A C19A 1.530(12)
C17A C18A 1.536(12)
C20A C22A 1.502(11)
C20A C21A 1.552(11)
C31A C32A 1.370(11)
C31A C36A 1.403(11)
C32A C33A 1.406(11)
C32A C37A 1.528(11)
C33A C34A 1.381(13)
C34A C35A 1.378(14)
C35A C36A 1.395(12)
C36A C40A 1.514(12)
C37A C38A 1.524(14)
C37A C39A 1.526(13)
C40A C41A 1.510(14)
C40A C42A 1.537(15)
W1B C3B 1.904(9)
W1B C1B 2.002(11)
W1B C2B 2.028(10)
W1B C4B 2.042(9)
W1B C5B 2.072(9)
W1B Ge1B 2.5833(9)
Ge1B C6B 2.079(8)
Ge1B Cl1B 2.201(2)
Ge1B Cl2B 2.223(3)
O1B C1B 1.140(13)
O2B C2B 1.142(11)
O3B C3B 1.223(13)
O4B C4B 1.138(11)
O5B C5B 1.136(13)
N1B C6B 1.356(9)
N1B C7B 1.385(11)
N1B C11B 1.427(10)
N2B C6B 1.366(9)
N2B C8B 1.379(10)
N2B C31B 1.440(10)
C7B C8B 1.331(12)
C11B C12B 1.395(12)
C11B C16B 1.410(12)
C12B C13B 1.376(12)
C12B C17B 1.533(14)
C13B C14B 1.405(15)
C14B C15B 1.353(15)
C15B C16B 1.380(13)
C16B C20B 1.532(13)
C17B C19B 1.514(15)
C17B C18B 1.543(16)
C20B C21B 1.520(14)
C20B C22B 1.546(15)
C31B C32B 1.412(11)
C31B C36B 1.426(11)
C32B C33B 1.380(12)
C32B C37B 1.523(11)
C33B C34B 1.387(12)
C34B C35B 1.382(13)
C35B C36B 1.380(12)
C36B C40B 1.524(11)
C37B C38B 1.532(12)
C37B C39B 1.536(12)
C40B C42B 1.522(11)
C40B C41B 1.543(12)
W1C C1C 1.997(10)
W1C C5C 2.016(10)
W1C C3C 2.024(11)
W1C C2C 2.039(8)
W1C C4C 2.051(9)
W1C Ge1C 2.5824(9)
Ge1C C6C 2.085(7)
Ge1C Cl2C 2.222(2)
Ge1C Cl1C 2.231(2)
O1C C1C 1.148(12)
O2C C2C 1.137(11)
O3C C3C 1.156(13)
O4C C4C 1.128(11)
O5C C5C 1.155(12)
W1D C1D 1.997(10)
W1D C5D 2.017(10)
W1D C3D 2.024(11)
W1D C2D 2.039(9)
W1D C4D 2.051(9)
W1D Ge1D 2.582(2)
Ge1D C6C 2.057(14)
Ge1D Cl2D 2.222(3)
Ge1D Cl1D 2.230(3)
O1D C1D 1.149(12)
O2D C2D 1.138(11)
O3D C3D 1.157(13)
O4D C4D 1.129(11)
O5D C5D 1.156(12)
N1C C6C 1.348(9)
N1C C7C 1.380(10)
N1C C11C 1.461(9)
N2C C6C 1.366(9)
N2C C8C 1.376(10)
N2C C31C 1.435(9)
C7C C8C 1.354(11)
C11C C16C 1.402(11)
C11C C12C 1.407(11)
C12C C13C 1.392(12)
C12C C17C 1.525(11)
C13C C14C 1.385(13)
C14C C15C 1.376(14)
C15C C16C 1.403(11)
C16C C20C 1.526(12)
C17C C19C 1.527(13)
C17C C18C 1.529(12)
C20C C21C 1.529(13)
C20C C22C 1.529(12)
C31C C32C 1.396(11)
C31C C36C 1.403(11)
C32C C33C 1.404(11)
C32C C37C 1.510(11)
C33C C34C 1.399(14)
C34C C35C 1.373(14)
C35C C36C 1.392(12)
C36C C40C 1.526(12)
C37C C38C 1.499(14)
C37C C39C 1.529(14)
C40C C42C 1.504(15)
C40C C41C 1.521(16)

loop_
_geom_torsion_atom_site_label_1
_geom_torsion_atom_site_label_2
_geom_torsion_atom_site_label_3
_geom_torsion_atom_site_label_4
_geom_torsion
C1A W1A Ge1A C6A 126(5)
C5A W1A Ge1A C6A -106.9(4)
C2A W1A Ge1A C6A 169.5(4)
C4A W1A Ge1A C6A -17.7(4)
C3A W1A Ge1A C6A 79.8(4)
C1A W1A Ge1A Cl2A -108(5)
C5A W1A Ge1A Cl2A 19.0(3)
C2A W1A Ge1A Cl2A -64.6(3)
C4A W1A Ge1A Cl2A 108.2(3)
C3A W1A Ge1A Cl2A -154.3(3)
C1A W1A Ge1A Cl1A 2(5)
C5A W1A Ge1A Cl1A 129.5(3)
C2A W1A Ge1A Cl1A 45.9(3)
C4A W1A Ge1A Cl1A -141.4(3)
C3A W1A Ge1A Cl1A -43.9(3)
C5A W1A C1A O1A 90(50)
C2A W1A C1A O1A 174(100)
C4A W1A C1A O1A 1(50)
C3A W1A C1A O1A -97(50)
Ge1A W1A C1A O1A -143(46)
C1A W1A C2A O2A -108(15)
C5A W1A C2A O2A -21(15)
C4A W1A C2A O2A 16(17)
C3A W1A C2A O2A 163(15)
Ge1A W1A C2A O2A 74(15)
C1A W1A C3A O3A -95(15)
C5A W1A C3A O3A -37(18)
C2A W1A C3A O3A -2(15)
C4A W1A C3A O3A 173(15)
Ge1A W1A C3A O3A 83(15)
C1A W1A C4A O4A 97(9)
C5A W1A C4A O4A 10(9)
C2A W1A C4A O4A -27(10)
C3A W1A C4A O4A -174(9)
Ge1A W1A C4A O4A -85(9)
C1A W1A C5A O5A 77(23)
C2A W1A C5A O5A -16(23)
C4A W1A C5A O5A 170(23)
C3A W1A C5A O5A 19(25)
Ge1A W1A C5A O5A -100(23)
C8A N2A C6A N1A 0.4(8)
C31A N2A C6A N1A -167.7(7)
C8A N2A C6A Ge1A -165.1(5)
C31A N2A C6A Ge1A 26.8(11)
C7A N1A C6A N2A 0.4(8)
C11A N1A C6A N2A 172.9(7)
C7A N1A C6A Ge1A 166.5(5)
C11A N1A C6A Ge1A -20.9(10)
Cl2A Ge1A C6A N2A -32.3(7)
Cl1A Ge1A C6A N2A -131.6(6)
W1A Ge1A C6A N2A 99.2(6)
Cl2A Ge1A C6A N1A 164.9(6)
Cl1A Ge1A C6A N1A 65.6(6)
W1A Ge1A C6A N1A -63.6(7)
C6A N1A C7A C8A -1.1(9)
C11A N1A C7A C8A -174.2(7)
N1A C7A C8A N2A 1.3(9)
C6A N2A C8A C7A -1.1(9)
C31A N2A C8A C7A 168.2(7)
C6A N1A C11A C12A 108.4(8)
C7A N1A C11A C12A -79.8(9)
C6A N1A C11A C16A -78.0(9)
C7A N1A C11A C16A 93.8(8)
C16A C11A C12A C13A 3.5(11)
N1A C11A C12A C13A 176.5(7)
C16A C11A C12A C17A -173.3(7)
N1A C11A C12A C17A -0.2(11)
C11A C12A C13A C14A -1.8(12)
C17A C12A C13A C14A 175.0(8)
C12A C13A C14A C15A 0.5(14)
C13A C14A C15A C16A -0.6(14)
C14A C15A C16A C11A 1.9(12)
C14A C15A C16A C20A -176.2(8)
C12A C11A C16A C15A -3.5(12)
N1A C11A C16A C15A -176.6(7)
C12A C11A C16A C20A 174.6(7)
N1A C11A C16A C20A 1.4(11)
C11A C12A C17A C19A 94.9(9)
C13A C12A C17A C19A -81.7(9)
C11A C12A C17A C18A -142.9(8)
C13A C12A C17A C18A 40.5(10)
C15A C16A C20A C22A -26.4(11)
C11A C16A C20A C22A 155.7(8)
C15A C16A C20A C21A 97.1(9)
C11A C16A C20A C21A -80.8(9)
C6A N2A C31A C32A -100.6(10)
C8A N2A C31A C32A 92.1(10)
C6A N2A C31A C36A 83.9(10)
C8A N2A C31A C36A -83.5(9)
C36A C31A C32A C33A -1.1(14)
N2A C31A C32A C33A -176.2(8)
C36A C31A C32A C37A 179.0(9)
N2A C31A C32A C37A 3.9(13)
C31A C32A C33A C34A -0.1(15)
C37A C32A C33A C34A 179.8(10)
C32A C33A C34A C35A 0.7(17)
C33A C34A C35A C36A 0.0(18)
C34A C35A C36A C31A -1.1(15)
C34A C35A C36A C40A 179.3(10)
C32A C31A C36A C35A 1.7(14)
N2A C31A C36A C35A 176.9(8)
C32A C31A C36A C40A -178.7(9)
N2A C31A C36A C40A -3.5(13)
C31A C32A C37A C38A -109.9(11)
C33A C32A C37A C38A 70.3(12)
C31A C32A C37A C39A 126.6(10)
C33A C32A C37A C39A -53.3(12)
C35A C36A C40A C41A -63.9(13)
C31A C36A C40A C41A 116.4(11)
C35A C36A C40A C42A 62.6(12)
C31A C36A C40A C42A -117.1(10)
C3B W1B Ge1B C6B 104.1(4)
C1B W1B Ge1B C6B -126(7)
C2B W1B Ge1B C6B -170.0(4)
C4B W1B Ge1B C6B 16.6(4)
C5B W1B Ge1B C6B -80.6(4)
C3B W1B Ge1B Cl1B -22.2(3)
C1B W1B Ge1B Cl1B 108(7)
C2B W1B Ge1B Cl1B 63.7(3)
C4B W1B Ge1B Cl1B -109.7(3)
C5B W1B Ge1B Cl1B 153.1(3)
C3B W1B Ge1B Cl2B -132.8(3)
C1B W1B Ge1B Cl2B -3(7)
C2B W1B Ge1B Cl2B -47.0(3)
C4B W1B Ge1B Cl2B 139.6(3)
C5B W1B Ge1B Cl2B 42.4(3)
C3B W1B C1B O1B -134(52)
C2B W1B C1B O1B 140(52)
C4B W1B C1B O1B -47(52)
C5B W1B C1B O1B 50(52)
Ge1B W1B C1B O1B 96(50)
C3B W1B C2B O2B 26(26)
C1B W1B C2B O2B 117(26)
C4B W1B C2B O2B -3(28)
C5B W1B C2B O2B -155(26)
Ge1B W1B C2B O2B -66(26)
C1B W1B C3B O3B -27(4)
C2B W1B C3B O3B 65(4)
C4B W1B C3B O3B -118(4)
C5B W1B C3B O3B 54(8)
Ge1B W1B C3B O3B 151(4)
C3B W1B C4B O4B -5(10)
C1B W1B C4B O4B -96(10)
C2B W1B C4B O4B 24(12)
C5B W1B C4B O4B 176(100)
Ge1B W1B C4B O4B 86(10)
C3B W1B C5B O5B 53(11)
C1B W1B C5B O5B 133(7)
C2B W1B C5B O5B 41(7)
C4B W1B C5B O5B -135(7)
Ge1B W1B C5B O5B -45(7)
C7B N1B C6B N2B -0.6(8)
C11B N1B C6B N2B 166.9(7)
C7B N1B C6B Ge1B 165.8(6)
C11B N1B C6B Ge1B -26.7(12)
C8B N2B C6B N1B 0.4(8)
C31B N2B C6B N1B -172.7(7)
C8B N2B C6B Ge1B -166.4(6)
C31B N2B C6B Ge1B 20.6(11)
Cl1B Ge1B C6B N1B 32.2(7)
Cl2B Ge1B C6B N1B 130.9(6)
W1B Ge1B C6B N1B -100.4(7)
Cl1B Ge1B C6B N2B -164.1(6)
Cl2B Ge1B C6B N2B -65.3(6)
W1B Ge1B C6B N2B 63.4(7)
C6B N1B C7B C8B 0.6(9)
C11B N1B C7B C8B -168.1(7)
N1B C7B C8B N2B -0.4(9)
C6B N2B C8B C7B 0.0(9)
C31B N2B C8B C7B 173.6(7)
C6B N1B C11B C12B 99.7(10)
C7B N1B C11B C12B -94.0(10)
C6B N1B C11B C16B -83.8(11)
C7B N1B C11B C16B 82.5(10)
C16B C11B C12B C13B 1.6(13)
N1B C11B C12B C13B 177.9(8)
C16B C11B C12B C17B -178.3(8)
N1B C11B C12B C17B -1.9(13)
C11B C12B C13B C14B 0.3(14)
C17B C12B C13B C14B -179.8(9)
C12B C13B C14B C15B -1.6(17)
C13B C14B C15B C16B 1.0(17)
C14B C15B C16B C11B 0.9(15)
C14B C15B C16B C20B 179.7(10)
C12B C11B C16B C15B -2.2(13)
N1B C11B C16B C15B -178.6(8)
C12B C11B C16B C20B 179.0(8)
N1B C11B C16B C20B 2.5(12)
C13B C12B C17B C19B -78.2(12)
C11B C12B C17B C19B 101.6(11)
C13B C12B C17B C18B 45.9(14)
C11B C12B C17B C18B -134.2(11)
C15B C16B C20B C21B 64.9(13)
C11B C16B C20B C21B -116.3(10)
C15B C16B C20B C22B -60.5(12)
C11B C16B C20B C22B 118.3(10)
C6B N2B C31B C32B -108.9(9)
C8B N2B C31B C32B 78.8(10)
C6B N2B C31B C36B 78.8(10)
C8B N2B C31B C36B -93.5(9)
C36B C31B C32B C33B -4.1(12)
N2B C31B C32B C33B -176.2(8)
C36B C31B C32B C37B 173.5(7)
N2B C31B C32B C37B 1.4(12)
C31B C32B C33B C34B 2.1(14)
C37B C32B C33B C34B -175.6(9)
C32B C33B C34B C35B -0.4(15)
C33B C34B C35B C36B 0.7(15)
C34B C35B C36B C31B -2.6(13)
C34B C35B C36B C40B 175.9(9)
C32B C31B C36B C35B 4.3(12)
N2B C31B C36B C35B 176.4(7)
C32B C31B C36B C40B -174.1(8)
N2B C31B C36B C40B -2.0(11)
C33B C32B C37B C38B 80.5(10)
C31B C32B C37B C38B -97.1(9)
C33B C32B C37B C39B -39.7(11)
C31B C32B C37B C39B 142.7(8)
C35B C36B C40B C42B 26.6(12)
C31B C36B C40B C42B -155.0(8)
C35B C36B C40B C41B -95.3(9)
C31B C36B C40B C41B 83.1(9)
C1C W1C Ge1C C6C 114(5)
C5C W1C Ge1C C6C -103.4(4)
C3C W1C Ge1C C6C 82.2(4)
C2C W1C Ge1C C6C 172.8(4)
C4C W1C Ge1C C6C -14.8(4)
C1C W1C Ge1C Cl2C -119(4)
C5C W1C Ge1C Cl2C 22.8(3)
C3C W1C Ge1C Cl2C -151.6(3)
C2C W1C Ge1C Cl2C -61.1(3)
C4C W1C Ge1C Cl2C 111.3(3)
C1C W1C Ge1C Cl1C -9(4)
C5C W1C Ge1C Cl1C 133.4(3)
C3C W1C Ge1C Cl1C -41.0(3)
C2C W1C Ge1C Cl1C 49.6(3)
C4C W1C Ge1C Cl1C -138.0(3)
C5C W1C C1C O1C 137(100)
C3C W1C C1C O1C -48(100)
C2C W1C C1C O1C -138(100)
C4C W1C C1C O1C 49(100)
Ge1C W1C C1C O1C -80(100)
C1C W1C C2C O2C -120(11)
C5C W1C C2C O2C -31(11)
C3C W1C C2C O2C 150(11)
C4C W1C C2C O2C 1(13)
Ge1C W1C C2C O2C 64(11)
C1C W1C C3C O3C -46(9)
C5C W1C C3C O3C 37(12)
C2C W1C C3C O3C 47(9)
C4C W1C C3C O3C -137(9)
Ge1C W1C C3C O3C 132(9)
C1C W1C C4C O4C 102(13)
C5C W1C C4C O4C 13(13)
C3C W1C C4C O4C -168(13)
C2C W1C C4C O4C -19(15)
Ge1C W1C C4C O4C -81(13)
C1C W1C C5C O5C 32(6)
C3C W1C C5C O5C -51(9)
C2C W1C C5C O5C -61(6)
C4C W1C C5C O5C 123(6)
Ge1C W1C C5C O5C -146(6)
C1D W1D Ge1D C6C 147(6)
C5D W1D Ge1D C6C -71.5(15)
C3D W1D Ge1D C6C 114.1(15)
C2D W1D Ge1D C6C -155.4(15)
C4D W1D Ge1D C6C 17.1(15)
C1D W1D Ge1D Cl2D -97(6)
C5D W1D Ge1D Cl2D 44.3(15)
C3D W1D Ge1D Cl2D -130.0(15)
C2D W1D Ge1D Cl2D -39.5(15)
C4D W1D Ge1D Cl2D 132.9(15)
C1D W1D Ge1D Cl1D 14(6)
C5D W1D Ge1D Cl1D 155.0(15)
C3D W1D Ge1D Cl1D -19.3(15)
C2D W1D Ge1D Cl1D 71.2(15)
C4D W1D Ge1D Cl1D -116.4(15)
C5D W1D C1D O1D 40(46)
C3D W1D C1D O1D -146(46)
C2D W1D C1D O1D 124(46)
C4D W1D C1D O1D -48(46)
Ge1D W1D C1D O1D -179(100)
C1D W1D C2D O2D 94(42)
C5D W1D C2D O2D -177(42)
C3D W1D C2D O2D 4(42)
C4D W1D C2D O2D -145(42)
Ge1D W1D C2D O2D -82(42)
C1D W1D C3D O3D 0(37)
C5D W1D C3D O3D 83(38)
C2D W1D C3D O3D 93(37)
C4D W1D C3D O3D -92(37)
Ge1D W1D C3D O3D 178(100)
C1D W1D C4D O4D -67(66)
C5D W1D C4D O4D -156(66)
C3D W1D C4D O4D 23(66)
C2D W1D C4D O4D 172(66)
Ge1D W1D C4D O4D 110(66)
C1D W1D C5D O5D 155(31)
C3D W1D C5D O5D 72(31)
C2D W1D C5D O5D 62(31)
C4D W1D C5D O5D -113(31)
Ge1D W1D C5D O5D -23(31)
C7C N1C C6C N2C -0.4(8)
C11C N1C C6C N2C 169.6(7)
C7C N1C C6C Ge1D 170.7(6)
C11C N1C C6C Ge1D -19.3(10)
C7C N1C C6C Ge1C 166.5(5)
C11C N1C C6C Ge1C -23.5(11)
C8C N2C C6C N1C 0.1(8)
C31C N2C C6C N1C -170.8(7)
C8C N2C C6C Ge1D -168.4(8)
C31C N2C C6C Ge1D 20.8(13)
C8C N2C C6C Ge1C -166.6(5)
C31C N2C C6C Ge1C 22.5(11)
Cl2D Ge1D C6C N1C 131.9(7)
Cl1D Ge1D C6C N1C 31.8(8)
W1D Ge1D C6C N1C -104.2(8)
Cl2D Ge1D C6C N2C -60.7(10)
Cl1D Ge1D C6C N2C -160.8(9)
W1D Ge1D C6C N2C 63.2(12)
Cl2D Ge1D C6C Ge1C -69.1(19)
Cl1D Ge1D C6C Ge1C -169(2)
W1D Ge1D C6C Ge1C 54.7(16)
Cl2C Ge1C C6C N1C 163.9(6)
Cl1C Ge1C C6C N1C 64.6(6)
W1C Ge1C C6C N1C -65.0(7)
Cl2C Ge1C C6C N2C -32.1(7)
Cl1C Ge1C C6C N2C -131.4(6)
W1C Ge1C C6C N2C 99.0(6)
Cl2C Ge1C C6C Ge1D 141(2)
Cl1C Ge1C C6C Ge1D 41(2)
W1C Ge1C C6C Ge1D -88(2)
C6C N1C C7C C8C 0.5(9)
C11C N1C C7C C8C -170.3(7)
N1C C7C C8C N2C -0.4(9)
C6C N2C C8C C7C 0.2(9)
C31C N2C C8C C7C 172.0(7)
C6C N1C C11C C16C -79.3(10)
C7C N1C C11C C16C 89.9(9)
C6C N1C C11C C12C 106.3(9)
C7C N1C C11C C12C -84.6(9)
C16C C11C C12C C13C 3.9(12)
N1C C11C C12C C13C 178.1(7)
C16C C11C C12C C17C -170.0(8)
N1C C11C C12C C17C 4.2(11)
C11C C12C C13C C14C -1.4(12)
C17C C12C C13C C14C 172.7(8)
C12C C13C C14C C15C -0.2(14)
C13C C14C C15C C16C -0.5(14)
C12C C11C C16C C15C -4.6(12)
N1C C11C C16C C15C -178.8(7)
C12C C11C C16C C20C 173.5(8)
N1C C11C C16C C20C -0.7(11)
C14C C15C C16C C11C 2.8(13)
C14C C15C C16C C20C -175.3(8)
C13C C12C C17C C19C -81.7(10)
C11C C12C C17C C19C 92.0(10)
C13C C12C C17C C18C 40.4(11)
C11C C12C C17C C18C -145.9(8)
C11C C16C C20C C21C -85.2(10)
C15C C16C C20C C21C 92.8(10)
C11C C16C C20C C22C 150.8(8)
C15C C16C C20C C22C -31.2(12)
C6C N2C C31C C32C -100.8(10)
C8C N2C C31C C32C 89.1(10)
C6C N2C C31C C36C 84.1(11)
C8C N2C C31C C36C -85.9(10)
C36C C31C C32C C33C 0.8(14)
N2C C31C C32C C33C -174.0(8)
C36C C31C C32C C37C 179.2(9)
N2C C31C C32C C37C 4.5(13)
C31C C32C C33C C34C -1.5(14)
C37C C32C C33C C34C 180.0(9)
C32C C33C C34C C35C 1.3(17)
C33C C34C C35C C36C -0.4(18)
C34C C35C C36C C31C -0.3(16)
C34C C35C C36C C40C 179.1(11)
C32C C31C C36C C35C 0.1(14)
N2C C31C C36C C35C 174.9(9)
C32C C31C C36C C40C -179.2(9)
N2C C31C C36C C40C -4.4(14)
C31C C32C C37C C38C -109.8(10)
C33C C32C C37C C38C 68.6(12)
C31C C32C C37C C39C 127.1(10)
C33C C32C C37C C39C -54.4(11)
C35C C36C C40C C42C 58.5(14)
C31C C36C C40C C42C -122.1(11)
C35C C36C C40C C41C -65.8(14)
C31C C36C C40C C41C 113.6(11)
